data_1559941
loop_
_publ_author_name
'Moon, Dae Jun'
'Lim, Woo Taik'
'Peterson, Brian K.'
'Seff, Karl'

_publ_section_title
;
 Using Crystallography and NMR to Count the Number of Three-Aluminum
 Six-Rings in Fully Zn2+-Exchanged Zeolite Y. These Six-Rings Concentrate
 at Single Six-Ring Positions
;
_journal_issue 1
_journal_name_full 'The Journal of Physical Chemistry C'
_journal_page_first 583
_journal_page_last 592
_journal_paper_doi 10.1021/acs.jpcc.0c09682
_journal_volume 125
_journal_year 2021
_chemical_formula_sum 'O384 Si192 Zn36.19'
_chemical_formula_weight 13902.59
_space_group_crystal_system cubic
_space_group_IT_number 227
_space_group_name_Hall '-F 4vw 2vw 3'
_space_group_name_H-M_alt 'F d -3 m :2'
_audit_creation_method SHELXL-2018/3
_cell_angle_alpha 90
_cell_angle_beta 90
_cell_angle_gamma 90
_cell_formula_units_Z 1
_cell_length_a 24.7508(3)
_cell_length_b 24.7508(3)
_cell_length_c 24.7508(3)
_cell_measurement_temperature 100(1)
_cell_volume 15162.4(3)
_computing_structure_refinement 'SHELXL-2018/3 (Sheldrick, 2018)'
_diffrn_ambient_temperature 100(1)
_diffrn_measured_fraction_theta_full 0.999
_diffrn_measured_fraction_theta_max 0.959
_diffrn_radiation_wavelength 0.630
_diffrn_reflns_av_R_equivalents 0.0112
_diffrn_reflns_av_unetI/netI 0.0137
_diffrn_reflns_Laue_measured_fraction_full 0.999
_diffrn_reflns_Laue_measured_fraction_max 0.959
_diffrn_reflns_limit_h_max 43
_diffrn_reflns_limit_h_min 2
_diffrn_reflns_limit_k_max 29
_diffrn_reflns_limit_k_min 0
_diffrn_reflns_limit_l_max 28
_diffrn_reflns_limit_l_min 0
_diffrn_reflns_number 3427
_diffrn_reflns_point_group_measured_fraction_full 0.999
_diffrn_reflns_point_group_measured_fraction_max 0.959
_diffrn_reflns_theta_full 22.210
_diffrn_reflns_theta_max 33.522
_diffrn_reflns_theta_min 2.063
_exptl_absorpt_coefficient_mu 1.717
_exptl_crystal_density_diffrn 1.523
_exptl_crystal_F_000 6844
_refine_diff_density_max 1.163
_refine_diff_density_min -0.686
_refine_diff_density_rms 0.155
_refine_ls_extinction_coef 0.00028(5)
_refine_ls_extinction_expression Fc^*^=kFc[1+0.001xFc^2^\l^3^/sin(2\q)]^-1/4^
_refine_ls_extinction_method 'SHELXL-2018/3 (Sheldrick 2018)'
_refine_ls_goodness_of_fit_ref 1.205
_refine_ls_hydrogen_treatment undef
_refine_ls_matrix_type full
_refine_ls_number_parameters 72
_refine_ls_number_reflns 1981
_refine_ls_number_restraints 2
_refine_ls_restrained_S_all 1.204
_refine_ls_R_factor_all 0.0694
_refine_ls_R_factor_gt 0.0640
_refine_ls_shift/su_max 0.567
_refine_ls_shift/su_mean 0.155
_refine_ls_structure_factor_coef Fsqd
_refine_ls_weighting_details 'w=1/[\s^2^(Fo^2^)+(0.0662P)^2^+230.0646P] where P=(Fo^2^+2Fc^2^)/3'
_refine_ls_weighting_scheme calc
_refine_ls_wR_factor_gt 0.1831
_refine_ls_wR_factor_ref 0.1880
_reflns_Friedel_coverage 0.000
_reflns_number_gt 1802
_reflns_number_total 1981
_reflns_threshold_expression 'I > 2\s(I)'
_cod_data_source_file ZnY723-2.cif
_cod_data_source_block ZnY723-2
_cod_depositor_comments 'Adding full bibliography for 1559931--1559945.cif.'
_cod_original_cell_volume 15162.4(6)
_cod_original_sg_symbol_H-M 'F d -3 m'
_cod_database_code 1559941
_shelx_shelxl_version_number 2018/3
_shelx_space_group_comment
;
The symmetry employed for this shelxl refinement is uniquely defined
by the following loop, which should always be used as a source of
symmetry information in preference to the above space-group names.
They are only intended as comments.
;

loop_
_space_group_symop_operation_xyz
'x, y, z'
'-x+3/4, -y+1/4, z+1/2'
'-x+1/4, y+1/2, -z+3/4'
'x+1/2, -y+3/4, -z+1/4'
'z, x, y'
'z+1/2, -x+3/4, -y+1/4'
'-z+3/4, -x+1/4, y+1/2'
'-z+1/4, x+1/2, -y+3/4'
'y, z, x'
'-y+1/4, z+1/2, -x+3/4'
'y+1/2, -z+3/4, -x+1/4'
'-y+3/4, -z+1/4, x+1/2'
'y+3/4, x+1/4, -z+1/2'
'-y, -x, -z'
'y+1/4, -x+1/2, z+3/4'
'-y+1/2, x+3/4, z+1/4'
'x+3/4, z+1/4, -y+1/2'
'-x+1/2, z+3/4, y+1/4'
'-x, -z, -y'
'x+1/4, -z+1/2, y+3/4'
'z+3/4, y+1/4, -x+1/2'
'z+1/4, -y+1/2, x+3/4'
'-z+1/2, y+3/4, x+1/4'
'-z, -y, -x'
'x, y+1/2, z+1/2'
'-x+3/4, -y+3/4, z+1'
'-x+1/4, y+1, -z+5/4'
'x+1/2, -y+5/4, -z+3/4'
'z, x+1/2, y+1/2'
'z+1/2, -x+5/4, -y+3/4'
'-z+3/4, -x+3/4, y+1'
'-z+1/4, x+1, -y+5/4'
'y, z+1/2, x+1/2'
'-y+1/4, z+1, -x+5/4'
'y+1/2, -z+5/4, -x+3/4'
'-y+3/4, -z+3/4, x+1'
'y+3/4, x+3/4, -z+1'
'-y, -x+1/2, -z+1/2'
'y+1/4, -x+1, z+5/4'
'-y+1/2, x+5/4, z+3/4'
'x+3/4, z+3/4, -y+1'
'-x+1/2, z+5/4, y+3/4'
'-x, -z+1/2, -y+1/2'
'x+1/4, -z+1, y+5/4'
'z+3/4, y+3/4, -x+1'
'z+1/4, -y+1, x+5/4'
'-z+1/2, y+5/4, x+3/4'
'-z, -y+1/2, -x+1/2'
'x+1/2, y, z+1/2'
'-x+5/4, -y+1/4, z+1'
'-x+3/4, y+1/2, -z+5/4'
'x+1, -y+3/4, -z+3/4'
'z+1/2, x, y+1/2'
'z+1, -x+3/4, -y+3/4'
'-z+5/4, -x+1/4, y+1'
'-z+3/4, x+1/2, -y+5/4'
'y+1/2, z, x+1/2'
'-y+3/4, z+1/2, -x+5/4'
'y+1, -z+3/4, -x+3/4'
'-y+5/4, -z+1/4, x+1'
'y+5/4, x+1/4, -z+1'
'-y+1/2, -x, -z+1/2'
'y+3/4, -x+1/2, z+5/4'
'-y+1, x+3/4, z+3/4'
'x+5/4, z+1/4, -y+1'
'-x+1, z+3/4, y+3/4'
'-x+1/2, -z, -y+1/2'
'x+3/4, -z+1/2, y+5/4'
'z+5/4, y+1/4, -x+1'
'z+3/4, -y+1/2, x+5/4'
'-z+1, y+3/4, x+3/4'
'-z+1/2, -y, -x+1/2'
'x+1/2, y+1/2, z'
'-x+5/4, -y+3/4, z+1/2'
'-x+3/4, y+1, -z+3/4'
'x+1, -y+5/4, -z+1/4'
'z+1/2, x+1/2, y'
'z+1, -x+5/4, -y+1/4'
'-z+5/4, -x+3/4, y+1/2'
'-z+3/4, x+1, -y+3/4'
'y+1/2, z+1/2, x'
'-y+3/4, z+1, -x+3/4'
'y+1, -z+5/4, -x+1/4'
'-y+5/4, -z+3/4, x+1/2'
'y+5/4, x+3/4, -z+1/2'
'-y+1/2, -x+1/2, -z'
'y+3/4, -x+1, z+3/4'
'-y+1, x+5/4, z+1/4'
'x+5/4, z+3/4, -y+1/2'
'-x+1, z+5/4, y+1/4'
'-x+1/2, -z+1/2, -y'
'x+3/4, -z+1, y+3/4'
'z+5/4, y+3/4, -x+1/2'
'z+3/4, -y+1, x+3/4'
'-z+1, y+5/4, x+1/4'
'-z+1/2, -y+1/2, -x'
'-x, -y, -z'
'x-3/4, y-1/4, -z-1/2'
'x-1/4, -y-1/2, z-3/4'
'-x-1/2, y-3/4, z-1/4'
'-z, -x, -y'
'-z-1/2, x-3/4, y-1/4'
'z-3/4, x-1/4, -y-1/2'
'z-1/4, -x-1/2, y-3/4'
'-y, -z, -x'
'y-1/4, -z-1/2, x-3/4'
'-y-1/2, z-3/4, x-1/4'
'y-3/4, z-1/4, -x-1/2'
'-y-3/4, -x-1/4, z-1/2'
'y, x, z'
'-y-1/4, x-1/2, -z-3/4'
'y-1/2, -x-3/4, -z-1/4'
'-x-3/4, -z-1/4, y-1/2'
'x-1/2, -z-3/4, -y-1/4'
'x, z, y'
'-x-1/4, z-1/2, -y-3/4'
'-z-3/4, -y-1/4, x-1/2'
'-z-1/4, y-1/2, -x-3/4'
'z-1/2, -y-3/4, -x-1/4'
'z, y, x'
'-x, -y+1/2, -z+1/2'
'x-3/4, y+1/4, -z'
'x-1/4, -y, z-1/4'
'-x-1/2, y-1/4, z+1/4'
'-z, -x+1/2, -y+1/2'
'-z-1/2, x-1/4, y+1/4'
'z-3/4, x+1/4, -y'
'z-1/4, -x, y-1/4'
'-y, -z+1/2, -x+1/2'
'y-1/4, -z, x-1/4'
'-y-1/2, z-1/4, x+1/4'
'y-3/4, z+1/4, -x'
'-y-3/4, -x+1/4, z'
'y, x+1/2, z+1/2'
'-y-1/4, x, -z-1/4'
'y-1/2, -x-1/4, -z+1/4'
'-x-3/4, -z+1/4, y'
'x-1/2, -z-1/4, -y+1/4'
'x, z+1/2, y+1/2'
'-x-1/4, z, -y-1/4'
'-z-3/4, -y+1/4, x'
'-z-1/4, y, -x-1/4'
'z-1/2, -y-1/4, -x+1/4'
'z, y+1/2, x+1/2'
'-x+1/2, -y, -z+1/2'
'x-1/4, y-1/4, -z'
'x+1/4, -y-1/2, z-1/4'
'-x, y-3/4, z+1/4'
'-z+1/2, -x, -y+1/2'
'-z, x-3/4, y+1/4'
'z-1/4, x-1/4, -y'
'z+1/4, -x-1/2, y-1/4'
'-y+1/2, -z, -x+1/2'
'y+1/4, -z-1/2, x-1/4'
'-y, z-3/4, x+1/4'
'y-1/4, z-1/4, -x'
'-y-1/4, -x-1/4, z'
'y+1/2, x, z+1/2'
'-y+1/4, x-1/2, -z-1/4'
'y, -x-3/4, -z+1/4'
'-x-1/4, -z-1/4, y'
'x, -z-3/4, -y+1/4'
'x+1/2, z, y+1/2'
'-x+1/4, z-1/2, -y-1/4'
'-z-1/4, -y-1/4, x'
'-z+1/4, y-1/2, -x-1/4'
'z, -y-3/4, -x+1/4'
'z+1/2, y, x+1/2'
'-x+1/2, -y+1/2, -z'
'x-1/4, y+1/4, -z-1/2'
'x+1/4, -y, z-3/4'
'-x, y-1/4, z-1/4'
'-z+1/2, -x+1/2, -y'
'-z, x-1/4, y-1/4'
'z-1/4, x+1/4, -y-1/2'
'z+1/4, -x, y-3/4'
'-y+1/2, -z+1/2, -x'
'y+1/4, -z, x-3/4'
'-y, z-1/4, x-1/4'
'y-1/4, z+1/4, -x-1/2'
'-y-1/4, -x+1/4, z-1/2'
'y+1/2, x+1/2, z'
'-y+1/4, x, -z-3/4'
'y, -x-1/4, -z-1/4'
'-x-1/4, -z+1/4, y-1/2'
'x, -z-1/4, -y-1/4'
'x+1/2, z+1/2, y'
'-x+1/4, z, -y-3/4'
'-z-1/4, -y+1/4, x-1/2'
'-z+1/4, y, -x-3/4'
'z, -y-1/4, -x-1/4'
'z+1/2, y+1/2, x'

loop_
_atom_site_label
_atom_site_type_symbol
_atom_site_fract_x
_atom_site_fract_y
_atom_site_fract_z
_atom_site_U_iso_or_equiv
_atom_site_adp_type
_atom_site_occupancy
_atom_site_site_symmetry_order
_atom_site_calc_flag
_atom_site_refinement_flags_posn
_atom_site_refinement_flags_adp
_atom_site_refinement_flags_occupancy
_atom_site_disorder_assembly
_atom_site_disorder_group
Si Si -0.05246(2) 0.12386(2) 0.03647(2) 0.00868(16) Uani 1 1 d . . . . .
O1 O -0.10294(9) 0.000000 0.10294(9) 0.0367(8) Uani 1 2 d S T P . .
O2A O 0.00326(19) 0.00326(19) 0.1508(3) 0.0118(10) Uani 0.5715 2 d S T P . .
O2B O -0.0061(3) -0.0061(3) 0.1428(4) 0.0132(14) Uani 0.4285 2 d S T P . .
O3A O -0.0306(9) 0.0600(5) 0.0600(5) 0.008(3) Uani 0.128(4) 2 d S T P . .
O3B O -0.02541(18) 0.07119(12) 0.07119(12) 0.0191(7) Uani 0.872(4) 2 d S T P . .
O4 O 0.07878(8) 0.07878(8) 0.31973(11) 0.0199(5) Uani 1 2 d S T P . .
Zn1 Zn 0.000000 0.000000 0.000000 0.026(2) Uani 0.128(4) 12 d S T P . .
Zn1P Zn 0.04003(6) 0.04003(6) 0.04003(6) 0.0141(4) Uani 0.378(3) 6 d S T P . .
Zn1' Zn 0.0579(3) 0.0579(3) 0.0579(3) 0.028(3) Uani 0.117(6) 6 d S T P . .
Zn2' Zn 0.2007(2) 0.2007(2) 0.2007(2) 0.011(2) Uani 0.079(4) 6 d S T . . .
Zn2P Zn 0.21803(4) 0.21803(4) 0.21803(4) 0.0084(4) Uani 0.419(4) 6 d S T . . .
Zn2 Zn 0.2443(2) 0.2443(2) 0.2443(2) 0.020(2) Uani 0.074(4) 6 d S T . . .

loop_
_atom_site_aniso_label
_atom_site_aniso_U_11
_atom_site_aniso_U_22
_atom_site_aniso_U_33
_atom_site_aniso_U_23
_atom_site_aniso_U_13
_atom_site_aniso_U_12
Si 0.0106(2) 0.0078(2) 0.0076(2) -0.00123(14) 0.00039(15) -0.00074(14)
O1 0.0312(9) 0.0477(18) 0.0312(9) -0.0237(10) 0.0061(12) -0.0237(10)
O2A 0.0117(15) 0.0117(15) 0.012(2) -0.0034(12) -0.0034(12) 0.0020(16)
O2B 0.014(2) 0.014(2) 0.012(4) 0.0020(19) 0.0020(19) 0.006(3)
O3A 0.009(6) 0.007(4) 0.007(4) -0.005(5) -0.006(4) -0.006(4)
O3B 0.0274(19) 0.0150(9) 0.0150(9) 0.0035(11) 0.0016(11) 0.0016(11)
O4 0.0190(6) 0.0190(6) 0.0218(11) -0.0031(6) -0.0031(6) 0.0093(8)
Zn1 0.026(2) 0.026(2) 0.026(2) 0.0023(19) 0.0023(19) 0.0023(19)
Zn1P 0.0141(4) 0.0141(4) 0.0141(4) 0.0058(4) 0.0058(4) 0.0058(4)
Zn1' 0.028(3) 0.028(3) 0.028(3) 0.006(2) 0.006(2) 0.006(2)
Zn2' 0.011(2) 0.011(2) 0.011(2) 0.0013(16) 0.0013(16) 0.0013(16)
Zn2P 0.0084(4) 0.0084(4) 0.0084(4) 0.0021(3) 0.0021(3) 0.0021(3)
Zn2 0.020(2) 0.020(2) 0.020(2) -0.0011(17) -0.0011(17) -0.0011(17)

loop_
_atom_type_symbol
_atom_type_description
_atom_type_scat_dispersion_real
_atom_type_scat_dispersion_imag
_atom_type_scat_source
O O 0.0100 0.0060 'International Tables Vol C Tables 4.2.6.8 and 6.1.1.4'
Si Si 0.0800 0.0690 'International Tables Vol C Tables 4.2.6.8 and 6.1.1.4'
Zn Zn 0.2940 1.3980 'International Tables Vol C Tables 4.2.6.8 and 6.1.1.4'

loop_
_geom_angle_atom_site_label_1
_geom_angle_atom_site_label_2
_geom_angle_atom_site_label_3
_geom_angle
_geom_angle_site_symmetry_1
_geom_angle_site_symmetry_3
_geom_angle_publ_flag
O1 Si O2B 105.9(3) 101 9 ?
O1 Si O4 112.61(14) 101 55_454 ?
O2B Si O4 113.2(3) 9 55_454 ?
O1 Si O3B 109.84(17) 101 . ?
O2B Si O3B 105.7(4) 9 . ?
O4 Si O3B 109.27(17) 55_454 . ?
O1 Si O2A 117.98(19) 101 9 ?
O2B Si O2A 12.5(3) 9 9 ?
O4 Si O2A 103.7(2) 55_454 9 ?
O3B Si O2A 102.8(3) . 9 ?
O1 Si O3A 97.6(5) 101 . ?
O2B Si O3A 104.7(8) 9 . ?
O4 Si O3A 120.8(6) 55_454 . ?
O3B Si O3A 13.5(4) . . ?
O2A Si O3A 104.8(8) 9 . ?
O1 Si Zn1P 111.79(12) 101 . ?
O2B Si Zn1P 71.9(4) 9 . ?
O4 Si Zn1P 131.22(11) 55_454 . ?
O3B Si Zn1P 34.78(13) . . ?
O2A Si Zn1P 71.5(3) 9 . ?
O3A Si Zn1P 33.3(7) . . ?
O1 Si Zn2P 136.88(6) 101 27_544 ?
O2B Si Zn2P 45.0(3) 9 27_544 ?
O4 Si Zn2P 70.27(9) 55_454 27_544 ?
O3B Si Zn2P 109.03(15) . 27_544 ?
O2A Si Zn2P 33.76(18) 9 27_544 ?
O3A Si Zn2P 118.2(6) . 27_544 ?
Zn1P Si Zn2P 90.36(5) . 27_544 ?
O1 Si Zn2' 148.98(14) 101 27_544 ?
O2B Si Zn2' 48.1(3) 9 27_544 ?
O4 Si Zn2' 73.29(10) 55_454 27_544 ?
O3B Si Zn2' 95.5(2) . 27_544 ?
O2A Si Zn2' 35.68(16) 9 27_544 ?
O3A Si Zn2' 105.1(6) . 27_544 ?
Zn1P Si Zn2' 79.11(14) . 27_544 ?
Zn2P Si Zn2' 13.55(15) 27_544 27_544 ?
O1 Si Zn1' 125.5(2) 101 . ?
O2B Si Zn1' 69.8(4) 9 . ?
O4 Si Zn1' 118.7(2) 55_454 . ?
O3B Si Zn1' 36.38(15) . . ?
O2A Si Zn1' 66.4(3) 9 . ?
O3A Si Zn1' 40.1(7) . . ?
Zn1P Si Zn1' 13.71(18) . . ?
Zn2P Si Zn1' 79.49(16) 27_544 . ?
Zn2' Si Zn1' 67.3(2) 27_544 . ?
O1 Si Zn2 118.78(16) 101 27_544 ?
O2B Si Zn2 45.8(3) 9 27_544 ?
O4 Si Zn2 67.90(9) 55_454 27_544 ?
O3B Si Zn2 128.3(2) . 27_544 ?
O2A Si Zn2 38.8(3) 9 27_544 ?
O3A Si Zn2 136.7(7) . 27_544 ?
Zn1P Si Zn2 106.32(13) . 27_544 ?
Zn2P Si Zn2 19.28(15) 27_544 27_544 ?
Zn2' Si Zn2 32.8(2) 27_544 27_544 ?
Zn1' Si Zn2 97.0(2) . 27_544 ?
O1 Si Zn1 82.01(11) 101 . ?
O2B Si Zn1 79.7(4) 9 . ?
O4 Si Zn1 155.03(10) 55_454 . ?
O3B Si Zn1 45.75(13) . . ?
O2A Si Zn1 85.3(3) 9 . ?
O3A Si Zn1 34.6(6) . . ?
Zn1P Si Zn1 29.78(5) . . ?
Zn2P Si Zn1 113.63(2) 27_544 . ?
Zn2' Si Zn1 105.06(10) 27_544 . ?
Zn1' Si Zn1 43.5(2) . . ?
Zn2 Si Zn1 124.16(7) 27_544 . ?
Si O1 Si 142.9(2) 115 105 ?
Si O2A Si 127.1(4) 115 5 ?
Si O2A Zn2P 116.41(18) 115 50_454 ?
Si O2A Zn2P 116.47(18) 5 50_454 ?
Si O2A Zn2' 114.34(17) 115 50_454 ?
Si O2A Zn2' 114.42(17) 5 50_454 ?
Zn2P O2A Zn2' 21.4(2) 50_454 50_454 ?
Si O2A Zn2 113.0(3) 115 50_454 ?
Si O2A Zn2 113.1(3) 5 50_454 ?
Zn2P O2A Zn2 28.9(2) 50_454 50_454 ?
Zn2' O2A Zn2 50.4(3) 50_454 50_454 ?
Si O2A Zn1' 81.4(3) 115 . ?
Si O2A Zn1' 81.4(3) 5 . ?
Zn2P O2A Zn1' 109.1(4) 50_454 . ?
Zn2' O2A Zn1' 87.7(4) 50_454 . ?
Zn2 O2A Zn1' 138.1(4) 50_454 . ?
Si O2A Zn1P 75.5(3) 115 . ?
Si O2A Zn1P 75.5(3) 5 . ?
Zn2P O2A Zn1P 123.7(3) 50_454 . ?
Zn2' O2A Zn1P 102.3(4) 50_454 . ?
Zn2 O2A Zn1P 152.7(3) 50_454 . ?
Zn1' O2A Zn1P 14.6(2) . . ?
Si O2B Si 146.2(7) 115 5 ?
Si O2B Zn2P 104.9(3) 115 50_454 ?
Si O2B Zn2P 104.9(3) 5 50_454 ?
Si O2B Zn2' 101.7(3) 115 50_454 ?
Si O2B Zn2' 101.8(3) 5 50_454 ?
Zn2P O2B Zn2' 18.0(2) 50_454 50_454 ?
Si O2B Zn2 106.9(3) 115 50_454 ?
Si O2B Zn2 106.9(3) 5 50_454 ?
Zn2P O2B Zn2 26.2(2) 50_454 50_454 ?
Zn2' O2B Zn2 44.2(3) 50_454 50_454 ?
Si O2B Zn1P 77.2(4) 115 . ?
Si O2B Zn1P 77.2(4) 5 . ?
Zn2P O2B Zn1P 112.0(4) 50_454 . ?
Zn2' O2B Zn1P 94.0(4) 50_454 . ?
Zn2 O2B Zn1P 138.2(4) 50_454 . ?
Si O2B Zn1' 80.4(4) 115 . ?
Si O2B Zn1' 80.4(4) 5 . ?
Zn2P O2B Zn1' 97.6(4) 50_454 . ?
Zn2' O2B Zn1' 79.6(4) 50_454 . ?
Zn2 O2B Zn1' 123.8(4) 50_454 . ?
Zn1P O2B Zn1' 14.4(2) . . ?
Si O3A Si 119.6(13) 115 . ?
Si O3A Zn1P 115.6(7) 115 . ?
Si O3A Zn1P 115.6(7) . . ?
Si O3A Zn1' 108.6(7) 115 . ?
Si O3A Zn1' 108.6(7) . . ?
Zn1P O3A Zn1' 19.9(3) . . ?
Si O3A Zn1 118.6(6) 115 . ?
Si O3A Zn1 118.7(6) . . ?
Zn1P O3A Zn1 48.4(5) . . ?
Zn1' O3A Zn1 68.3(8) . . ?
Si O3B Si 128.4(3) 115 . ?
Si O3B Zn1P 115.49(13) 115 . ?
Si O3B Zn1P 115.45(13) . . ?
Si O3B Zn1' 115.17(14) 115 . ?
Si O3B Zn1' 115.14(14) . . ?
Zn1P O3B Zn1' 21.2(3) . . ?
Si O3B Zn1 106.00(14) 115 . ?
Si O3B Zn1 105.98(14) . . ?
Zn1P O3B Zn1 41.88(11) . . ?
Zn1' O3B Zn1 63.1(3) . . ?
Si O4 Si 148.93(19) 167_565 34_544 ?
Si O4 Zn2P 79.03(9) 167_565 50_454 ?
Si O4 Zn2P 79.03(9) 34_544 50_454 ?
Si O4 Zn2' 76.71(9) 167_565 50_454 ?
Si O4 Zn2' 76.73(9) 34_544 50_454 ?
Zn2P O4 Zn2' 13.79(15) 50_454 50_454 ?
Si O4 Zn2 83.61(10) 167_565 50_454 ?
Si O4 Zn2 83.63(10) 34_544 50_454 ?
Zn2P O4 Zn2 20.76(17) 50_454 50_454 ?
Zn2' O4 Zn2 34.5(2) 50_454 50_454 ?
Zn1P Zn1 Zn1P 180.0(2) 97 . ?
Zn1P Zn1 O3A 124.9(5) 97 . ?
Zn1P Zn1 O3A 55.1(5) . . ?
Zn1P Zn1 O3A 55.1(5) 97 101 ?
Zn1P Zn1 O3A 124.9(5) . 101 ?
O3A Zn1 O3A 89.5(7) . 101 ?
Zn1P Zn1 O3A 124.9(5) 97 5 ?
Zn1P Zn1 O3A 55.1(5) . 5 ?
O3A Zn1 O3A 90.5(7) . 5 ?
O3A Zn1 O3A 180.0(17) 101 5 ?
Zn1P Zn1 O3A 55.1(5) 97 105 ?
Zn1P Zn1 O3A 124.9(5) . 105 ?
O3A Zn1 O3A 89.5(7) . 105 ?
O3A Zn1 O3A 90.5(7) 101 105 ?
O3A Zn1 O3A 89.5(7) 5 105 ?
Zn1P Zn1 O3A 124.9(5) 97 9 ?
Zn1P Zn1 O3A 55.1(5) . 9 ?
O3A Zn1 O3A 90.5(7) . 9 ?
O3A Zn1 O3A 89.5(7) 101 9 ?
O3A Zn1 O3A 90.5(7) 5 9 ?
O3A Zn1 O3A 180.0(17) 105 9 ?
Zn1P Zn1 O3A 55.1(5) 97 97 ?
Zn1P Zn1 O3A 124.9(5) . 97 ?
O3A Zn1 O3A 180.0(17) . 97 ?
O3A Zn1 O3A 90.5(7) 101 97 ?
O3A Zn1 O3A 89.5(7) 5 97 ?
O3A Zn1 O3A 90.5(7) 105 97 ?
O3A Zn1 O3A 89.5(7) 9 97 ?
Zn1P Zn1 Zn1' 179.99(10) 97 . ?
Zn1P Zn1 Zn1' 0.01(10) . . ?
O3A Zn1 Zn1' 55.1(5) . . ?
O3A Zn1 Zn1' 124.9(5) 101 . ?
O3A Zn1 Zn1' 55.1(5) 5 . ?
O3A Zn1 Zn1' 124.9(5) 105 . ?
O3A Zn1 Zn1' 55.1(5) 9 . ?
O3A Zn1 Zn1' 124.9(5) 97 . ?
Zn1P Zn1 Zn1' 0.01(10) 97 97 ?
Zn1P Zn1 Zn1' 179.99(10) . 97 ?
O3A Zn1 Zn1' 124.9(5) . 97 ?
O3A Zn1 Zn1' 55.1(5) 101 97 ?
O3A Zn1 Zn1' 124.9(5) 5 97 ?
O3A Zn1 Zn1' 55.1(5) 105 97 ?
O3A Zn1 Zn1' 124.9(5) 9 97 ?
O3A Zn1 Zn1' 55.1(5) 97 97 ?
Zn1' Zn1 Zn1' 180.0(8) . 97 ?
Zn1P Zn1 O3B 49.43(10) 97 105 ?
Zn1P Zn1 O3B 130.57(10) . 105 ?
O3A Zn1 O3B 93.5(4) . 105 ?
O3A Zn1 O3B 86.5(4) 101 105 ?
O3A Zn1 O3B 93.5(4) 5 105 ?
O3A Zn1 O3B 5.7(6) 105 105 ?
O3A Zn1 O3B 174.3(6) 9 105 ?
O3A Zn1 O3B 86.5(4) 97 105 ?
Zn1' Zn1 O3B 130.57(10) . 105 ?
Zn1' Zn1 O3B 49.43(10) 97 105 ?
Zn1P Zn1 O3B 130.57(10) 97 9 ?
Zn1P Zn1 O3B 49.43(10) . 9 ?
O3A Zn1 O3B 86.5(4) . 9 ?
O3A Zn1 O3B 93.5(4) 101 9 ?
O3A Zn1 O3B 86.5(4) 5 9 ?
O3A Zn1 O3B 174.3(6) 105 9 ?
O3A Zn1 O3B 5.7(6) 9 9 ?
O3A Zn1 O3B 93.5(4) 97 9 ?
Zn1' Zn1 O3B 49.43(10) . 9 ?
Zn1' Zn1 O3B 130.57(10) 97 9 ?
O3B Zn1 O3B 180.0(3) 105 9 ?
Zn1' Zn1P Zn1 180.0(3) . . ?
Zn1' Zn1P O3A 103.5(5) . . ?
Zn1 Zn1P O3A 76.5(5) . . ?
Zn1' Zn1P O3A 103.5(5) . 9 ?
Zn1 Zn1P O3A 76.5(5) . 9 ?
O3A Zn1P O3A 114.7(4) . 9 ?
Zn1' Zn1P O3A 103.5(5) . 5 ?
Zn1 Zn1P O3A 76.5(5) . 5 ?
O3A Zn1P O3A 114.7(4) . 5 ?
O3A Zn1P O3A 114.7(4) 9 5 ?
Zn1' Zn1P O3B 91.32(15) . 9 ?
Zn1 Zn1P O3B 88.69(15) . 9 ?
O3A Zn1P O3B 118.71(11) . 9 ?
O3A Zn1P O3B 12.2(4) 9 9 ?
O3A Zn1P O3B 118.75(11) 5 9 ?
Zn1' Zn1P O3B 91.32(15) . 5 ?
Zn1 Zn1P O3B 88.69(15) . 5 ?
O3A Zn1P O3B 118.75(11) . 5 ?
O3A Zn1P O3B 118.71(11) 9 5 ?
O3A Zn1P O3B 12.2(4) 5 5 ?
O3B Zn1P O3B 119.949(12) 9 5 ?
Zn1' Zn1P O3B 91.27(15) . . ?
Zn1 Zn1P O3B 88.69(15) . . ?
O3A Zn1P O3B 12.2(4) . . ?
O3A Zn1P O3B 118.75(11) 9 . ?
O3A Zn1P O3B 118.71(11) 5 . ?
O3B Zn1P O3B 119.948(12) 9 . ?
O3B Zn1P O3B 119.948(12) 5 . ?
Zn1' Zn1P O2B 87.14(16) . . ?
Zn1 Zn1P O2B 92.84(16) . . ?
O3A Zn1P O2B 61.72(10) . . ?
O3A Zn1P O2B 169.3(5) 9 . ?
O3A Zn1P O2B 61.70(10) 5 . ?
O3B Zn1P O2B 178.5(2) 9 . ?
O3B Zn1P O2B 60.134(13) 5 . ?
O3B Zn1P O2B 60.114(13) . . ?
Zn1' Zn1P O2B 87.14(16) . 9 ?
Zn1 Zn1P O2B 92.84(16) . 9 ?
O3A Zn1P O2B 61.70(10) . 9 ?
O3A Zn1P O2B 61.72(10) 9 9 ?
O3A Zn1P O2B 169.3(5) 5 9 ?
O3B Zn1P O2B 60.114(13) 9 9 ?
O3B Zn1P O2B 178.5(2) 5 9 ?
O3B Zn1P O2B 60.134(13) . 9 ?
O2B Zn1P O2B 119.76(3) . 9 ?
Zn1' Zn1P O2B 87.19(16) . 5 ?
Zn1 Zn1P O2B 92.84(16) . 5 ?
O3A Zn1P O2B 169.3(5) . 5 ?
O3A Zn1P O2B 61.70(10) 9 5 ?
O3A Zn1P O2B 61.72(10) 5 5 ?
O3B Zn1P O2B 60.135(13) 9 5 ?
O3B Zn1P O2B 60.114(13) 5 5 ?
O3B Zn1P O2B 178.5(2) . 5 ?
O2B Zn1P O2B 119.76(3) . 5 ?
O2B Zn1P O2B 119.76(3) 9 5 ?
Zn1' Zn1P O2A 79.88(11) . 9 ?
Zn1 Zn1P O2A 100.10(11) . 9 ?
O3A Zn1P O2A 64.03(16) . 9 ?
O3A Zn1P O2A 64.06(16) 9 9 ?
O3A Zn1P O2A 176.6(5) 5 9 ?
O3B Zn1P O2A 60.78(3) 9 9 ?
O3B Zn1P O2A 171.2(2) 5 9 ?
O3B Zn1P O2A 60.78(3) . 9 ?
O2B Zn1P O2A 118.87(5) . 9 ?
O2B Zn1P O2A 7.26(16) 9 9 ?
O2B Zn1P O2A 118.89(5) 5 9 ?
Zn1P Zn1' O3B 67.4(3) . 5 ?
Zn1P Zn1' O3B 67.4(3) . 9 ?
O3B Zn1' O3B 106.2(4) 5 9 ?
Zn1P Zn1' O3B 67.5(3) . . ?
O3B Zn1' O3B 106.2(4) 5 . ?
O3B Zn1' O3B 106.2(4) 9 . ?
Zn1P Zn1' O3A 56.7(5) . . ?
O3B Zn1' O3A 100.1(5) 5 . ?
O3B Zn1' O3A 100.1(5) 9 . ?
O3B Zn1' O3A 10.8(4) . . ?
Zn1P Zn1' O3A 56.6(5) . 9 ?
O3B Zn1' O3A 100.0(5) 5 9 ?
O3B Zn1' O3A 10.8(4) 9 9 ?
O3B Zn1' O3A 100.1(5) . 9 ?
O3A Zn1' O3A 92.7(7) . 9 ?
Zn1P Zn1' O3A 56.6(5) . 5 ?
O3B Zn1' O3A 10.8(4) 5 5 ?
O3B Zn1' O3A 100.1(5) 9 5 ?
O3B Zn1' O3A 100.1(5) . 5 ?
O3A Zn1' O3A 92.7(7) . 5 ?
O3A Zn1' O3A 92.6(7) 9 5 ?
Zn1P Zn1' Zn1 0.0(2) . . ?
O3B Zn1' Zn1 67.5(3) 5 . ?
O3B Zn1' Zn1 67.5(3) 9 . ?
O3B Zn1' Zn1 67.5(3) . . ?
O3A Zn1' Zn1 56.6(5) . . ?
O3A Zn1' Zn1 56.6(5) 9 . ?
O3A Zn1' Zn1 56.6(5) 5 . ?
Zn1P Zn1' O2A 85.5(2) . 9 ?
O3B Zn1' O2A 153.0(6) 5 9 ?
O3B Zn1' O2A 60.63(6) 9 9 ?
O3B Zn1' O2A 60.64(6) . 9 ?
O3A Zn1' O2A 62.64(14) . 9 ?
O3A Zn1' O2A 62.67(14) 9 9 ?
O3A Zn1' O2A 142.1(7) 5 9 ?
Zn1 Zn1' O2A 85.5(2) . 9 ?
Zn1P Zn1' O2A 85.5(2) . 5 ?
O3B Zn1' O2A 60.62(6) 5 5 ?
O3B Zn1' O2A 60.62(6) 9 5 ?
O3B Zn1' O2A 153.0(6) . 5 ?
O3A Zn1' O2A 142.1(7) . 5 ?
O3A Zn1' O2A 62.63(14) 9 5 ?
O3A Zn1' O2A 62.66(14) 5 5 ?
Zn1 Zn1' O2A 85.5(2) . 5 ?
O2A Zn1' O2A 119.39(7) 9 5 ?
Zn1P Zn1' O2A 85.5(2) . . ?
O3B Zn1' O2A 60.63(6) 5 . ?
O3B Zn1' O2A 153.0(6) 9 . ?
O3B Zn1' O2A 60.64(6) . . ?
O3A Zn1' O2A 62.67(14) . . ?
O3A Zn1' O2A 142.1(7) 9 . ?
O3A Zn1' O2A 62.64(14) 5 . ?
Zn1 Zn1' O2A 85.5(2) . . ?
O2A Zn1' O2A 119.41(7) 9 . ?
O2A Zn1' O2A 119.39(7) 5 . ?
Zn1P Zn1' O2B 78.4(3) . 9 ?
O3B Zn1' O2B 145.9(6) 5 9 ?
O3B Zn1' O2B 58.03(9) 9 9 ?
O3B Zn1' O2B 58.05(9) . 9 ?
O3A Zn1' O2B 58.70(13) . 9 ?
O3A Zn1' O2B 58.71(13) 9 9 ?
O3A Zn1' O2B 135.1(7) 5 9 ?
Zn1 Zn1' O2B 78.4(3) . 9 ?
O2A Zn1' O2B 7.08(16) 9 9 ?
O2A Zn1' O2B 118.19(11) 5 9 ?
O2A Zn1' O2B 118.23(11) . 9 ?
Zn2P Zn2' Zn2 0.05(18) . . ?
Zn2P Zn2' O2A 72.7(3) . 34_544 ?
Zn2 Zn2' O2A 72.7(3) . 34_544 ?
Zn2P Zn2' O2A 72.6(3) . 78_445 ?
Zn2 Zn2' O2A 72.7(3) . 78_445 ?
O2A Zn2' O2A 111.5(3) 34_544 78_445 ?
Zn2P Zn2' O2A 72.7(3) . 50_454 ?
Zn2 Zn2' O2A 72.7(3) . 50_454 ?
O2A Zn2' O2A 111.6(3) 34_544 50_454 ?
O2A Zn2' O2A 111.5(3) 78_445 50_454 ?
Zn2P Zn2' O2B 71.7(3) . 78_445 ?
Zn2 Zn2' O2B 71.7(3) . 78_445 ?
O2A Zn2' O2B 111.1(2) 34_544 78_445 ?
O2A Zn2' O2B 1.0(5) 78_445 78_445 ?
O2A Zn2' O2B 111.1(2) 50_454 78_445 ?
Zn2P Zn2' O2B 71.7(3) . 50_454 ?
Zn2 Zn2' O2B 71.7(3) . 50_454 ?
O2A Zn2' O2B 111.1(2) 34_544 50_454 ?
O2A Zn2' O2B 111.1(2) 78_445 50_454 ?
O2A Zn2' O2B 1.0(5) 50_454 50_454 ?
O2B Zn2' O2B 110.6(3) 78_445 50_454 ?
Zn2P Zn2' O2B 71.7(3) . 34_544 ?
Zn2 Zn2' O2B 71.7(3) . 34_544 ?
O2A Zn2' O2B 1.0(5) 34_544 34_544 ?
O2A Zn2' O2B 111.1(2) 78_445 34_544 ?
O2A Zn2' O2B 111.1(2) 50_454 34_544 ?
O2B Zn2' O2B 110.6(3) 78_445 34_544 ?
O2B Zn2' O2B 110.6(3) 50_454 34_544 ?
Zn2P Zn2' O4 73.99(16) . 34_544 ?
Zn2 Zn2' O4 74.01(16) . 34_544 ?
O2A Zn2' O4 146.7(5) 34_544 34_544 ?
O2A Zn2' O4 57.26(7) 78_445 34_544 ?
O2A Zn2' O4 57.24(7) 50_454 34_544 ?
O2B Zn2' O4 57.11(7) 78_445 34_544 ?
O2B Zn2' O4 57.12(7) 50_454 34_544 ?
O2B Zn2' O4 145.7(4) 34_544 34_544 ?
Zn2P Zn2' O4 74.04(16) . 78_445 ?
Zn2 Zn2' O4 73.99(16) . 78_445 ?
O2A Zn2' O4 57.26(7) 34_544 78_445 ?
O2A Zn2' O4 146.7(5) 78_445 78_445 ?
O2A Zn2' O4 57.29(7) 50_454 78_445 ?
O2B Zn2' O4 145.7(4) 78_445 78_445 ?
O2B Zn2' O4 57.13(7) 50_454 78_445 ?
O2B Zn2' O4 57.13(7) 34_544 78_445 ?
O4 Zn2' O4 112.72(14) 34_544 78_445 ?
Zn2P Zn2' O4 73.99(16) . 50_454 ?
Zn2 Zn2' O4 74.01(16) . 50_454 ?
O2A Zn2' O4 57.26(7) 34_544 50_454 ?
O2A Zn2' O4 57.23(7) 78_445 50_454 ?
O2A Zn2' O4 146.7(5) 50_454 50_454 ?
O2B Zn2' O4 57.11(7) 78_445 50_454 ?
O2B Zn2' O4 145.7(4) 50_454 50_454 ?
O2B Zn2' O4 57.12(7) 34_544 50_454 ?
O4 Zn2' O4 112.69(14) 34_544 50_454 ?
O4 Zn2' O4 112.72(14) 78_445 50_454 ?
Zn2P Zn2' Si 80.14(16) . 83_445 ?
Zn2 Zn2' Si 80.18(16) . 83_445 ?
O2A Zn2' Si 87.22(9) 34_544 83_445 ?
O2A Zn2' Si 29.92(5) 78_445 83_445 ?
O2A Zn2' Si 139.7(3) 50_454 83_445 ?
O2B Zn2' Si 30.12(6) 78_445 83_445 ?
O2B Zn2' Si 139.1(3) 50_454 83_445 ?
O2B Zn2' Si 87.05(9) 34_544 83_445 ?
O4 Zn2' Si 87.16(7) 34_544 83_445 ?
O4 Zn2' Si 140.8(2) 78_445 83_445 ?
O4 Zn2' Si 29.98(2) 50_454 83_445 ?
Zn2' Zn2P Zn2 179.9(3) . . ?
Zn2' Zn2P O2A 85.9(3) . 34_544 ?
Zn2 Zn2P O2A 94.1(3) . 34_544 ?
Zn2' Zn2P O2A 85.9(3) . 78_445 ?
Zn2 Zn2P O2A 94.2(3) . 78_445 ?
O2A Zn2P O2A 119.48(6) 34_544 78_445 ?
Zn2' Zn2P O2A 85.9(3) . 50_454 ?
Zn2 Zn2P O2A 94.1(3) . 50_454 ?
O2A Zn2P O2A 119.49(6) 34_544 50_454 ?
O2A Zn2P O2A 119.48(6) 78_445 50_454 ?
Zn2' Zn2P O2B 90.3(3) . 34_544 ?
Zn2 Zn2P O2B 89.7(3) . 34_544 ?
O2A Zn2P O2B 4.4(5) 34_544 34_544 ?
O2A Zn2P O2B 119.922(17) 78_445 34_544 ?
O2A Zn2P O2B 119.962(17) 50_454 34_544 ?
Zn2' Zn2P O2B 90.4(3) . 78_445 ?
Zn2 Zn2P O2B 89.7(3) . 78_445 ?
O2A Zn2P O2B 119.951(17) 34_544 78_445 ?
O2A Zn2P O2B 4.4(5) 78_445 78_445 ?
O2A Zn2P O2B 119.921(17) 50_454 78_445 ?
O2B Zn2P O2B 119.994(6) 34_544 78_445 ?
Zn2' Zn2P O2B 90.3(3) . 50_454 ?
Zn2 Zn2P O2B 89.7(3) . 50_454 ?
O2A Zn2P O2B 119.932(17) 34_544 50_454 ?
O2A Zn2P O2B 119.952(17) 78_445 50_454 ?
O2A Zn2P O2B 4.4(5) 50_454 50_454 ?
O2B Zn2P O2B 120.003(5) 34_544 50_454 ?
O2B Zn2P O2B 119.994(5) 78_445 50_454 ?
Zn2' Zn2P O4 92.23(6) . 34_544 ?
Zn2 Zn2P O4 87.81(6) . 34_544 ?
O2A Zn2P O4 178.1(3) 34_544 34_544 ?
O2A Zn2P O4 60.31(2) 78_445 34_544 ?
O2A Zn2P O4 60.28(2) 50_454 34_544 ?
O2B Zn2P O4 177.5(3) 34_544 34_544 ?
O2B Zn2P O4 60.008(11) 78_445 34_544 ?
O2B Zn2P O4 60.011(12) 50_454 34_544 ?
Zn2' Zn2P O4 92.17(6) . 78_445 ?
Zn2 Zn2P O4 87.76(6) . 78_445 ?
O2A Zn2P O4 60.28(2) 34_544 78_445 ?
O2A Zn2P O4 178.1(3) 78_445 78_445 ?
O2A Zn2P O4 60.31(2) 50_454 78_445 ?
O2B Zn2P O4 60.015(11) 34_544 78_445 ?
O2B Zn2P O4 177.5(3) 78_445 78_445 ?
O2B Zn2P O4 60.013(12) 50_454 78_445 ?
O4 Zn2P O4 119.855(8) 34_544 78_445 ?
Zn2' Zn2P O4 92.23(6) . 50_454 ?
Zn2 Zn2P O4 87.81(6) . 50_454 ?
O2A Zn2P O4 60.31(2) 34_544 50_454 ?
O2A Zn2P O4 60.28(2) 78_445 50_454 ?
O2A Zn2P O4 178.1(3) 50_454 50_454 ?
O2B Zn2P O4 60.010(12) 34_544 50_454 ?
O2B Zn2P O4 60.009(12) 78_445 50_454 ?
O2B Zn2P O4 177.5(3) 50_454 50_454 ?
O4 Zn2P O4 119.848(8) 34_544 50_454 ?
O4 Zn2P O4 119.855(8) 78_445 50_454 ?
Zn2' Zn2P Si 86.31(3) . 83_445 ?
Zn2 Zn2P Si 93.75(3) . 83_445 ?
O2A Zn2P Si 89.883(19) 34_544 83_445 ?
O2A Zn2P Si 29.776(9) 78_445 83_445 ?
O2A Zn2P Si 148.86(7) 50_454 83_445 ?
O2B Zn2P Si 90.16(2) 34_544 83_445 ?
O2B Zn2P Si 30.11(4) 78_445 83_445 ?
O2B Zn2P Si 149.69(4) 50_454 83_445 ?
O4 Zn2P Si 90.000(10) 34_544 83_445 ?
O4 Zn2P Si 150.144(10) 78_445 83_445 ?
O4 Zn2P Si 30.699(14) 50_454 83_445 ?
Zn2P Zn2 Zn2' 0.03(12) . . ?
Zn2P Zn2 O2A 56.9(3) . 34_544 ?
Zn2' Zn2 O2A 56.9(3) . 34_544 ?
Zn2P Zn2 O2A 56.9(3) . 78_445 ?
Zn2' Zn2 O2A 56.9(3) . 78_445 ?
O2A Zn2 O2A 93.0(4) 34_544 78_445 ?
Zn2P Zn2 O2A 56.9(3) . 50_454 ?
Zn2' Zn2 O2A 56.9(3) . 50_454 ?
O2A Zn2 O2A 93.1(4) 34_544 50_454 ?
O2A Zn2 O2A 93.0(4) 78_445 50_454 ?
Zn2P Zn2 O2B 64.1(3) . 78_445 ?
Zn2' Zn2 O2B 64.1(3) . 78_445 ?
O2A Zn2 O2B 98.0(3) 34_544 78_445 ?
O2A Zn2 O2B 7.2(3) 78_445 78_445 ?
O2A Zn2 O2B 98.0(3) 50_454 78_445 ?
Zn2P Zn2 O2B 64.1(3) . 50_454 ?
Zn2' Zn2 O2B 64.1(3) . 50_454 ?
O2A Zn2 O2B 98.0(3) 34_544 50_454 ?
O2A Zn2 O2B 98.0(3) 78_445 50_454 ?
O2A Zn2 O2B 7.2(3) 50_454 50_454 ?
O2B Zn2 O2B 102.4(4) 78_445 50_454 ?
Zn2P Zn2 O2B 64.1(3) . 34_544 ?
Zn2' Zn2 O2B 64.1(3) . 34_544 ?
O2A Zn2 O2B 7.2(3) 34_544 34_544 ?
O2A Zn2 O2B 98.0(3) 78_445 34_544 ?
O2A Zn2 O2B 98.0(3) 50_454 34_544 ?
O2B Zn2 O2B 102.4(4) 78_445 34_544 ?
O2B Zn2 O2B 102.4(4) 50_454 34_544 ?
Zn2P Zn2 O4 71.43(17) . 34_544 ?
Zn2' Zn2 O4 71.44(17) . 34_544 ?
O2A Zn2 O4 128.4(4) 34_544 34_544 ?
O2A Zn2 O4 55.19(8) 78_445 34_544 ?
O2A Zn2 O4 55.17(8) 50_454 34_544 ?
O2B Zn2 O4 55.56(8) 78_445 34_544 ?
O2B Zn2 O4 55.57(8) 50_454 34_544 ?
O2B Zn2 O4 135.6(4) 34_544 34_544 ?
Zn2P Zn2 O4 71.47(17) . 78_445 ?
Zn2' Zn2 O4 71.44(17) . 78_445 ?
O2A Zn2 O4 55.19(8) 34_544 78_445 ?
O2A Zn2 O4 128.4(4) 78_445 78_445 ?
O2A Zn2 O4 55.22(8) 50_454 78_445 ?
O2B Zn2 O4 135.6(4) 78_445 78_445 ?
O2B Zn2 O4 55.59(8) 50_454 78_445 ?
O2B Zn2 O4 55.59(8) 34_544 78_445 ?
O4 Zn2 O4 110.38(17) 34_544 78_445 ?
Zn2P Zn2 O4 71.43(17) . 50_454 ?
Zn2' Zn2 O4 71.44(17) . 50_454 ?
O2A Zn2 O4 55.19(8) 34_544 50_454 ?
O2A Zn2 O4 55.17(8) 78_445 50_454 ?
O2A Zn2 O4 128.4(4) 50_454 50_454 ?
O2B Zn2 O4 55.56(8) 78_445 50_454 ?
O2B Zn2 O4 135.6(4) 50_454 50_454 ?
O2B Zn2 O4 55.57(8) 34_544 50_454 ?
O4 Zn2 O4 110.35(17) 34_544 50_454 ?
O4 Zn2 O4 110.38(17) 78_445 50_454 ?
Zn2P Zn2 Si 67.03(15) . 27_544 ?
Zn2' Zn2 Si 67.01(15) . 27_544 ?
O2A Zn2 Si 28.10(5) 34_544 27_544 ?
O2A Zn2 Si 117.0(3) 78_445 27_544 ?
O2A Zn2 Si 77.83(16) 50_454 27_544 ?
O2B Zn2 Si 123.1(3) 78_445 27_544 ?
O2B Zn2 Si 80.32(15) 50_454 27_544 ?
O2B Zn2 Si 27.29(3) 34_544 27_544 ?
O4 Zn2 Si 129.2(3) 34_544 27_544 ?
O4 Zn2 Si 28.48(4) 78_445 27_544 ?
O4 Zn2 Si 82.74(11) 50_454 27_544 ?

loop_
_geom_bond_atom_site_label_1
_geom_bond_atom_site_label_2
_geom_bond_distance
_geom_bond_site_symmetry_2
_geom_bond_publ_flag
Si O1 1.6260(11) 101 ?
Si O2B 1.626(3) 9 ?
Si O4 1.6290(9) 55_454 ?
Si O3B 1.699(2) . ?
Si O2A 1.738(3) 9 ?
Si O3A 1.769(12) . ?
Si Zn1P 3.0909(6) . ?
Si Zn2P 3.1323(5) 27_544 ?
Si Zn2' 3.1718(16) 27_544 ?
Si Zn1' 3.226(4) . ?
Si Zn2 3.395(4) 27_544 ?
Si Zn1 3.4494(5) . ?
O2A Zn2P 1.944(6) 50_454 ?
O2A Zn2' 2.031(6) 50_454 ?
O2A Zn2 2.314(10) 50_454 ?
O2A Zn1' 2.990(9) . ?
O2A Zn1P 3.028(9) . ?
O2B Zn2P 2.291(9) 50_454 ?
O2B Zn2' 2.412(9) 50_454 ?
O2B Zn2 2.545(11) 50_454 ?
O2B Zn1P 3.012(11) . ?
O2B Zn1' 3.071(12) . ?
O3A Zn1P 1.88(2) . ?
O3A Zn1' 2.19(2) . ?
O3A Zn1 2.23(2) . ?
O3B Zn1P 1.953(4) . ?
O3B Zn1' 2.113(6) . ?
O3B Zn1 2.570(4) . ?
O4 Zn2P 3.004(3) 50_454 ?
O4 Zn2' 3.122(4) 50_454 ?
O4 Zn2 3.166(4) 50_454 ?
Zn1 Zn1P 1.716(3) 97 ?
Zn1 Zn1P 1.716(3) . ?
Zn1 Zn1' 2.482(12) . ?
Zn1 Zn1' 2.482(12) 97 ?
Zn1P Zn1' 0.766(11) . ?
Zn2' Zn2P 0.745(8) . ?
Zn2' Zn2 1.868(13) . ?
Zn2P Zn2 1.123(10) . ?
